data_4340092
loop_
_publ_author_name
'Handke, Marcel'
'Weber, Hanna'
'Lange, Marcus'
'M\"ollmer, Jens'
'Lincke, J\"org'
'Gl\"aser, Roger'
'Staudt, Reiner'
'Krautscheid, Harald'

_publ_section_title
;
 Network Flexibility: Control of Gate Opening in an Isostructural Series
 of Ag-MOFs by Linker Substitution.
;
_journal_issue 14
_journal_name_full 'Inorganic chemistry'
_journal_page_first 7599
_journal_page_last 7607
_journal_paper_doi 10.1021/ic500908r
_journal_volume 53
_journal_year 2014
_chemical_formula_moiety 'C40 H38 Ag2 N8 O6'
_chemical_formula_sum 'C40 H38 Ag2 N8 O6'
_chemical_formula_weight 942.52
_chemical_name_systematic
;
 ?
;
_space_group_IT_number 45
_symmetry_cell_setting orthorhombic
_symmetry_Int_Tables_number 45
_symmetry_space_group_name_Hall 'I 2 -2c'
_symmetry_space_group_name_H-M 'I b a 2'
_atom_sites_solution_hydrogens geom
_atom_sites_solution_primary direct
_atom_sites_solution_secondary difmap
_audit_creation_method SHELXL-97
_cell_angle_alpha 90.00
_cell_angle_beta 90.00
_cell_angle_gamma 90.00
_cell_formula_units_Z 16
_cell_length_a 23.1895(8)
_cell_length_b 29.6451(16)
_cell_length_c 29.5164(11)
_cell_measurement_reflns_used 33650
_cell_measurement_temperature 180(2)
_cell_measurement_theta_max 27.64
_cell_measurement_theta_min 1.37
_cell_volume 20291.2(15)
_computing_cell_refinement 'STOE X-AREA'
_computing_data_collection 'STOE X-AREA'
_computing_data_reduction 'STOE X-AREA, STOE X-RED'
_computing_molecular_graphics 'DIAMOND 3.2e'
_computing_publication_material 'WinGX publication routines (Farrugia, 1999)'
_computing_structure_refinement 'SHELXL-97 Sheldrick, G. M. (2008) Acta Cryst.'
_computing_structure_solution 'SHELXS-97 Sheldrick, G. M. (2008) Acta Cryst.'
_diffrn_ambient_temperature 180(2)
_diffrn_detector_area_resol_mean 6.67
_diffrn_measured_fraction_theta_full 0.999
_diffrn_measured_fraction_theta_max 0.999
_diffrn_measurement_device_type 'STOE IPDS-2T'
_diffrn_measurement_method '\w scans'
_diffrn_radiation_monochromator graphite
_diffrn_radiation_source 'fine-focus sealed tube'
_diffrn_radiation_type MoK\a
_diffrn_radiation_wavelength 0.71073
_diffrn_reflns_av_R_equivalents 0.0442
_diffrn_reflns_av_sigmaI/netI 0.0660
_diffrn_reflns_limit_h_max 27
_diffrn_reflns_limit_h_min -24
_diffrn_reflns_limit_k_max 32
_diffrn_reflns_limit_k_min -35
_diffrn_reflns_limit_l_max 33
_diffrn_reflns_limit_l_min -35
_diffrn_reflns_number 36358
_diffrn_reflns_theta_full 25.00
_diffrn_reflns_theta_max 25.00
_diffrn_reflns_theta_min 1.38
_diffrn_standards_number none
_exptl_absorpt_coefficient_mu 0.817
_exptl_absorpt_correction_T_max 0.8406
_exptl_absorpt_correction_T_min 0.7129
_exptl_absorpt_correction_type numerical
_exptl_absorpt_process_details 'STOE X-RED'
_exptl_crystal_colour colourless
_exptl_crystal_density_diffrn 1.234
_exptl_crystal_density_method 'not measured'
_exptl_crystal_description prism
_exptl_crystal_F_000 7616
_exptl_crystal_size_max 0.58
_exptl_crystal_size_mid 0.32
_exptl_crystal_size_min 0.24
_refine_diff_density_max 0.555
_refine_diff_density_min -0.689
_refine_diff_density_rms 0.097
_refine_ls_abs_structure_details 'Flack H D (1983), Acta Cryst. A39, 876-881'
_refine_ls_abs_structure_Flack 0.08(3)
_refine_ls_extinction_method none
_refine_ls_goodness_of_fit_ref 0.988
_refine_ls_hydrogen_treatment mixed
_refine_ls_matrix_type full
_refine_ls_number_parameters 981
_refine_ls_number_reflns 17709
_refine_ls_number_restraints 109
_refine_ls_restrained_S_all 0.986
_refine_ls_R_factor_all 0.0863
_refine_ls_R_factor_gt 0.0642
_refine_ls_shift/su_max 0.012
_refine_ls_shift/su_mean 0.000
_refine_ls_structure_factor_coef Fsqd
_refine_ls_weighting_details 'calc w=1/[\s^2^(Fo^2^)+(0.1018P)^2^+0.0000P] where P=(Fo^2^+2Fc^2^)/3'
_refine_ls_weighting_scheme calc
_refine_ls_wR_factor_gt 0.1593
_refine_ls_wR_factor_ref 0.1691
_reflns_number_gt 12671
_reflns_number_total 17709
_reflns_threshold_expression >2sigma(I)
_cod_data_source_file ic500908r_si_002.cif
_cod_data_source_block compound_9
_cod_depositor_comments 'Adding full bibliography for 4340086--4340098.cif.'
_cod_original_sg_symbol_H-M Iba2
_cod_database_code 4340092

loop_
_symmetry_equiv_pos_as_xyz
'x, y, z'
'-x, -y, z'
'-x, y, z+1/2'
'x, -y, z+1/2'
'x+1/2, y+1/2, z+1/2'
'-x+1/2, -y+1/2, z+1/2'
'-x+1/2, y+1/2, z+1'
'x+1/2, -y+1/2, z+1'

loop_
_atom_site_label
_atom_site_type_symbol
_atom_site_fract_x
_atom_site_fract_y
_atom_site_fract_z
_atom_site_U_iso_or_equiv
_atom_site_adp_type
_atom_site_occupancy
_atom_site_symmetry_multiplicity
_atom_site_calc_flag
_atom_site_refinement_flags
_atom_site_disorder_assembly
_atom_site_disorder_group
C1 C 0.7237(4) 0.3675(4) 0.3798(4) 0.074(3) Uani 1 1 d . . .
C2 C 0.7191(4) 0.3320(4) 0.3459(4) 0.072(3) Uani 1 1 d . . .
C3 C 0.7684(4) 0.3183(4) 0.3224(4) 0.066(3) Uani 1 1 d . . .
H3 H 0.8048 0.3317 0.3285 0.079 Uiso 1 1 calc R . .
C4 C 0.7635(4) 0.2852(4) 0.2902(4) 0.061(3) Uani 1 1 d . . .
C5 C 0.7129(4) 0.2656(3) 0.2788(3) 0.055(2) Uani 1 1 d . . .
H5 H 0.7114 0.2436 0.2555 0.067 Uiso 1 1 calc R . .
C6 C 0.6633(4) 0.2783(4) 0.3019(3) 0.059(2) Uani 1 1 d . . .
C7 C 0.6664(4) 0.3108(4) 0.3357(3) 0.062(3) Uani 1 1 d . . .
H7 H 0.6327 0.3187 0.3521 0.074 Uiso 1 1 calc R . .
C8 C 0.7970(6) 0.1576(5) 0.2847(5) 0.099(3) Uani 1 1 d . . .
H8A H 0.7855 0.1344 0.3066 0.149 Uiso 1 1 calc R . .
H8B H 0.8228 0.1444 0.2620 0.149 Uiso 1 1 calc R . .
H8C H 0.7626 0.1697 0.2697 0.149 Uiso 1 1 calc R . .
C9 C 0.8287(4) 0.1963(3) 0.3098(3) 0.061(3) Uani 1 1 d . . .
H9A H 0.8032 0.2096 0.3331 0.073 Uiso 1 1 calc R . .
H9B H 0.8637 0.1845 0.3250 0.073 Uiso 1 1 calc R . .
C10 C 0.8451(4) 0.2315(3) 0.2752(3) 0.052(2) Uani 1 1 d . . .
C11 C 0.8436(4) 0.2931(3) 0.2339(3) 0.052(2) Uani 1 1 d . . .
C12 C 0.8290(6) 0.3368(5) 0.2165(5) 0.099(3) Uani 1 1 d . . .
H12A H 0.8436 0.3601 0.2370 0.149 Uiso 1 1 calc R . .
H12B H 0.7870 0.3395 0.2140 0.149 Uiso 1 1 calc R . .
H12C H 0.8464 0.3408 0.1865 0.149 Uiso 1 1 calc R . .
C13 C 0.5930(4) 0.2232(3) 0.2709(3) 0.051(2) Uani 1 1 d . . .
C14 C 0.5370(4) 0.2005(4) 0.2794(3) 0.058(2) Uani 1 1 d . . .
C15 C 0.5236(5) 0.1630(3) 0.2545(5) 0.075(3) Uani 1 1 d . . .
H15 H 0.5472 0.1549 0.2294 0.090 Uiso 1 1 calc R . .
C16 C 0.4741(5) 0.1357(4) 0.2659(4) 0.077(3) Uani 1 1 d . . .
C17 C 0.4395(6) 0.1520(5) 0.2980(4) 0.085(4) Uani 1 1 d . . .
H17 H 0.4049 0.1358 0.3039 0.102 Uiso 1 1 calc R . .
C18 C 0.4497(5) 0.1913(4) 0.3239(4) 0.066(3) Uani 1 1 d . . .
H18 H 0.4246 0.2007 0.3475 0.079 Uiso 1 1 calc R . .
C19 C 0.4991(4) 0.2149(4) 0.3122(4) 0.063(2) Uani 1 1 d . . .
H19 H 0.5071 0.2424 0.3275 0.075 Uiso 1 1 calc R . .
C20 C 0.4620(6) 0.0952(6) 0.2354(6) 0.116(6) Uani 1 1 d . . .
H20A H 0.4593 0.0679 0.2539 0.174 Uiso 1 1 calc R . .
H20B H 0.4934 0.0919 0.2134 0.174 Uiso 1 1 calc R . .
H20C H 0.4255 0.1000 0.2193 0.174 Uiso 1 1 calc R . .
C21 C 0.7540(5) 0.6013(5) 0.5738(4) 0.076(3) Uani 1 1 d U . .
C22 C 0.7438(4) 0.6462(5) 0.6000(4) 0.075(3) Uani 1 1 d . . .
C23 C 0.6878(4) 0.6520(4) 0.6217(3) 0.063(3) Uani 1 1 d . . .
H23 H 0.6592 0.6291 0.6211 0.075 Uiso 1 1 calc R . .
C24 C 0.6787(4) 0.6938(4) 0.6438(3) 0.067(3) Uani 1 1 d . . .
C25 C 0.7187(4) 0.7264(4) 0.6459(3) 0.069(3) Uani 1 1 d . . .
H25 H 0.7107 0.7533 0.6621 0.083 Uiso 1 1 calc R . .
C26 C 0.7738(4) 0.7210(5) 0.6236(4) 0.078(4) Uani 1 1 d . . .
C27 C 0.7816(4) 0.6799(4) 0.6014(4) 0.071(3) Uani 1 1 d . . .
H27 H 0.8171 0.6756 0.5859 0.085 Uiso 1 1 calc R . .
C28A C 0.6024(16) 0.7485(12) 0.5672(8) 0.108(6) Uiso 0.437(5) 1 d PD A 1
H28A H 0.5992 0.7156 0.5686 0.162 Uiso 0.437(5) 1 calc PR A 1
H28B H 0.6394 0.7568 0.5535 0.162 Uiso 0.437(5) 1 calc PR A 1
H28C H 0.5708 0.7607 0.5489 0.162 Uiso 0.437(5) 1 calc PR A 1
C29A C 0.5991(6) 0.7677(4) 0.6145(4) 0.079(3) Uiso 0.437(5) 1 d PD A 1
H29A H 0.6359 0.7832 0.6212 0.095 Uiso 0.437(5) 1 calc PR A 1
H29B H 0.5681 0.7906 0.6153 0.095 Uiso 0.437(5) 1 calc PR A 1
C28B C 0.5866(11) 0.6168(9) 0.7587(8) 0.108(6) Uiso 0.563(5) 1 d PD A 2
H28D H 0.5541 0.6362 0.7672 0.162 Uiso 0.563(5) 1 calc PR A 2
H28E H 0.6125 0.6131 0.7847 0.162 Uiso 0.563(5) 1 calc PR A 2
H28F H 0.5721 0.5872 0.7493 0.162 Uiso 0.563(5) 1 calc PR A 2
C29B C 0.6192(5) 0.6381(4) 0.7199(4) 0.070(3) Uiso 0.563(5) 1 d PD A 2
H29C H 0.6572 0.6475 0.7318 0.084 Uiso 0.563(5) 1 calc PR A 2
H29D H 0.6265 0.6141 0.6973 0.084 Uiso 0.563(5) 1 calc PR A 2
C30 C 0.5950(4) 0.6767(3) 0.6955(3) 0.051(2) Uani 1 1 d . . .
C31 C 0.5880(4) 0.7344(3) 0.6505(3) 0.053(2) Uani 1 1 d . . .
C32A C 0.6192(5) 0.6381(4) 0.7199(4) 0.070(3) Uiso 0.437(5) 1 d P A 1
H32A H 0.5908 0.6268 0.7417 0.105 Uiso 0.437(5) 1 calc PR A 1
H32B H 0.6541 0.6475 0.7360 0.105 Uiso 0.437(5) 1 calc PR A 1
H32C H 0.6289 0.6142 0.6983 0.105 Uiso 0.437(5) 1 calc PR A 1
C32B C 0.5991(6) 0.7677(4) 0.6145(4) 0.079(3) Uiso 0.563(5) 1 d P A 2
H32D H 0.6379 0.7630 0.6022 0.119 Uiso 0.563(5) 1 calc PR A 2
H32E H 0.5963 0.7982 0.6271 0.119 Uiso 0.563(5) 1 calc PR A 2
H32F H 0.5706 0.7640 0.5903 0.119 Uiso 0.563(5) 1 calc PR A 2
C33 C 0.8199(4) 0.7921(4) 0.6469(4) 0.059(2) Uani 1 1 d . . .
C34A C 0.8675(8) 0.8300(7) 0.6457(6) 0.055(6) Uiso 0.437(5) 1 d PD A 1
C35A C 0.9090(7) 0.8241(7) 0.6138(6) 0.063(6) Uiso 0.437(5) 1 d PD A 1
H35A H 0.9049 0.8009 0.5918 0.075 Uiso 0.437(5) 1 calc PR A 1
C36A C 0.9573(7) 0.8517(7) 0.6130(7) 0.067(6) Uiso 0.437(5) 1 d PD A 1
C37A C 0.9620(9) 0.8844(7) 0.6453(7) 0.066(6) Uiso 0.437(5) 1 d PD A 1
H37A H 0.9953 0.9030 0.6458 0.079 Uiso 0.437(5) 1 calc PR A 1
C38A C 0.9198(10) 0.8909(9) 0.6769(9) 0.097 Uiso 0.437(5) 1 d PD A 1
H38A H 0.9233 0.9147 0.6982 0.116 Uiso 0.437(5) 1 calc PR A 1
C39A C 0.8725(9) 0.8632(8) 0.6778(8) 0.076(7) Uiso 0.437(5) 1 d PD A 1
H39A H 0.8437 0.8669 0.7004 0.092 Uiso 0.437(5) 1 calc PR A 1
C40A C 1.0016(13) 0.8472(12) 0.5751(11) 0.136(15) Uiso 0.437(5) 1 d PD A 1
H40A H 0.9910 0.8220 0.5554 0.204 Uiso 0.437(5) 1 calc PR A 1
H40B H 1.0398 0.8417 0.5882 0.204 Uiso 0.437(5) 1 calc PR A 1
H40C H 1.0024 0.8752 0.5573 0.204 Uiso 0.437(5) 1 calc PR A 1
C34B C 0.8736(7) 0.8159(6) 0.6365(6) 0.062(5) Uiso 0.563(5) 1 d PD A 2
C35B C 0.9127(7) 0.8074(6) 0.6017(6) 0.065(5) Uiso 0.563(5) 1 d PD A 2
H35B H 0.9086 0.7812 0.5836 0.078 Uiso 0.563(5) 1 calc PR A 2
C36B C 0.9582(7) 0.8378(6) 0.5934(6) 0.074(5) Uiso 0.563(5) 1 d PD A 2
C37B C 0.9703(7) 0.8713(6) 0.6252(6) 0.067(5) Uiso 0.563(5) 1 d PD A 2
H37B H 1.0051 0.8881 0.6233 0.081 Uiso 0.563(5) 1 calc PR A 2
C38B C 0.9313(8) 0.8801(7) 0.6597(7) 0.087(6) Uiso 0.563(5) 1 d PD A 2
H38B H 0.9369 0.9053 0.6790 0.104 Uiso 0.563(5) 1 calc PR A 2
C39B C 0.8836(8) 0.8520(7) 0.6660(7) 0.081(6) Uiso 0.563(5) 1 d PD A 2
H39B H 0.8578 0.8574 0.6904 0.097 Uiso 0.563(5) 1 calc PR A 2
C40B C 1.0010(11) 0.8275(10) 0.5558(9) 0.133(11) Uiso 0.563(5) 1 d PD A 2
H40D H 1.0217 0.7995 0.5629 0.199 Uiso 0.563(5) 1 calc PR A 2
H40E H 1.0286 0.8524 0.5531 0.199 Uiso 0.563(5) 1 calc PR A 2
H40F H 0.9802 0.8239 0.5271 0.199 Uiso 0.563(5) 1 calc PR A 2
C41 C 1.0346(5) 0.3429(5) 0.6031(5) 0.085(4) Uani 1 1 d . . .
C42 C 1.0274(4) 0.3736(4) 0.5660(4) 0.061(2) Uani 1 1 d . . .
C43 C 0.9722(4) 0.3906(4) 0.5559(4) 0.064(3) Uani 1 1 d . . .
H43 H 0.9395 0.3810 0.5727 0.077 Uiso 1 1 calc R . .
C44 C 0.9665(4) 0.4220(3) 0.5205(3) 0.053(2) Uani 1 1 d . . .
C45 C 1.0132(3) 0.4355(3) 0.4946(3) 0.0455(19) Uani 1 1 d . . .
H45 H 1.0084 0.4562 0.4704 0.055 Uiso 1 1 calc R . .
C46 C 1.0680(4) 0.4177(4) 0.5053(3) 0.055(2) Uani 1 1 d . . .
C47 C 1.0741(4) 0.3881(4) 0.5396(4) 0.072(3) Uani 1 1 d . . .
H47 H 1.1114 0.3766 0.5462 0.086 Uiso 1 1 calc R . .
C48 C 0.8645(6) 0.5230(6) 0.6009(5) 0.121(4) Uani 1 1 d D . .
H48A H 0.8274 0.5091 0.6085 0.181 Uiso 1 1 calc R . .
H48B H 0.8581 0.5489 0.5808 0.181 Uiso 1 1 calc R . .
H48C H 0.8836 0.5332 0.6287 0.181 Uiso 1 1 calc R . .
C49 C 0.9013(5) 0.4897(4) 0.5778(3) 0.078(3) Uani 1 1 d D . .
H49A H 0.9111 0.4660 0.6002 0.093 Uiso 1 1 calc R . .
H49B H 0.9378 0.5051 0.5697 0.093 Uiso 1 1 calc R . .
C50 C 0.8789(4) 0.4659(3) 0.5350(3) 0.051(2) Uani 1 1 d . . .
C51 C 0.8744(4) 0.4261(3) 0.4742(3) 0.053(2) Uani 1 1 d . . .
C52 C 0.8904(6) 0.3903(7) 0.4407(5) 0.121(4) Uani 1 1 d . . .
H52A H 0.8782 0.3608 0.4522 0.181 Uiso 1 1 calc R . .
H52B H 0.9323 0.3903 0.4363 0.181 Uiso 1 1 calc R . .
H52C H 0.8712 0.3963 0.4118 0.181 Uiso 1 1 calc R . .
C53 C 1.1244(4) 0.4552(4) 0.4450(3) 0.056(2) Uani 1 1 d . . .
C54 C 1.1808(5) 0.4491(4) 0.4187(3) 0.074(3) Uani 1 1 d . . .
C55 C 1.2191(4) 0.4135(4) 0.4267(4) 0.063(3) Uani 1 1 d . . .
H55 H 1.2112 0.3926 0.4503 0.076 Uiso 1 1 calc R . .
C56 C 1.2685(5) 0.4081(5) 0.4008(5) 0.084(4) Uani 1 1 d D . .
C57 C 1.2776(7) 0.4351(5) 0.3672(4) 0.087(4) Uani 1 1 d . . .
H57 H 1.3099 0.4294 0.3482 0.105 Uiso 1 1 calc R . .
C58 C 1.2440(6) 0.4711(6) 0.3576(5) 0.095(4) Uani 1 1 d . . .
H58 H 1.2533 0.4903 0.3329 0.113 Uiso 1 1 calc R . .
C59 C 1.1919(6) 0.4805(5) 0.3860(4) 0.085(4) Uani 1 1 d . . .
H59 H 1.1684 0.5063 0.3817 0.102 Uiso 1 1 calc R . .
C60 C 1.3041(8) 0.3674(5) 0.4095(6) 0.126(6) Uani 1 1 d D . .
H60A H 1.2890 0.3514 0.4361 0.189 Uiso 1 1 calc R . .
H60B H 1.3441 0.3764 0.4151 0.189 Uiso 1 1 calc R . .
H60C H 1.3025 0.3474 0.3830 0.189 Uiso 1 1 calc R . .
C61 C 0.5044(4) 0.6464(4) 0.3404(4) 0.065(3) Uani 1 1 d U . .
C62 C 0.5026(4) 0.6180(3) 0.3849(3) 0.058(2) Uani 1 1 d . . .
C63 C 0.5512(4) 0.5905(3) 0.3935(3) 0.052(2) Uani 1 1 d . . .
H63 H 0.5833 0.5895 0.3736 0.063 Uiso 1 1 calc R . .
C64 C 0.5489(3) 0.5653(3) 0.4327(3) 0.052(2) Uani 1 1 d . . .
C65 C 0.5019(4) 0.5648(3) 0.4611(3) 0.047(2) Uani 1 1 d . . .
H65 H 0.5000 0.5447 0.4861 0.056 Uiso 1 1 calc R . .
C66 C 0.4556(4) 0.5961(4) 0.4516(3) 0.060(2) Uani 1 1 d . . .
C67 C 0.4588(4) 0.6194(3) 0.4110(4) 0.064(3) Uani 1 1 d . . .
H67 H 0.4267 0.6372 0.4021 0.077 Uiso 1 1 calc R . .
C70 C 0.6301(3) 0.5467(3) 0.4855(3) 0.048(2) Uani 1 1 d . . .
C71 C 0.6259(3) 0.5029(3) 0.4231(2) 0.0403(18) Uani 1 1 d . . .
C72 C 0.6053(4) 0.4843(4) 0.3817(3) 0.065(3) Uani 1 1 d . A .
H72A H 0.6164 0.5039 0.3565 0.098 Uiso 1 1 calc R . .
H72B H 0.5631 0.4818 0.3829 0.098 Uiso 1 1 calc R . .
H72C H 0.6221 0.4543 0.3773 0.098 Uiso 1 1 calc R . .
C73 C 0.3942(4) 0.5760(4) 0.5184(4) 0.073(3) Uani 1 1 d . . .
C74 C 0.3398(4) 0.5865(4) 0.5404(4) 0.066(3) Uani 1 1 d . . .
C75 C 0.3024(5) 0.6183(4) 0.5288(4) 0.077(3) Uani 1 1 d . . .
H75 H 0.3093 0.6351 0.5020 0.092 Uiso 1 1 calc R . .
C76 C 0.2523(6) 0.6283(7) 0.5550(6) 0.110(6) Uani 1 1 d . . .
C77 C 0.2433(7) 0.5998(7) 0.5908(7) 0.116(6) Uani 1 1 d . . .
H77 H 0.2099 0.6053 0.6087 0.139 Uiso 1 1 calc R . .
C78 C 0.2769(6) 0.5648(6) 0.6033(4) 0.086(4) Uani 1 1 d . . .
H78 H 0.2667 0.5448 0.6272 0.104 Uiso 1 1 calc R . .
C79 C 0.3270(5) 0.5603(5) 0.5789(4) 0.081(3) Uani 1 1 d . . .
H79 H 0.3544 0.5384 0.5885 0.097 Uiso 1 1 calc R . .
C80 C 0.2105(7) 0.6584(7) 0.5412(6) 0.121(6) Uani 1 1 d . . .
H80A H 0.2026 0.6539 0.5089 0.182 Uiso 1 1 calc R . .
H80B H 0.2241 0.6893 0.5462 0.182 Uiso 1 1 calc R . .
H80C H 0.1751 0.6533 0.5586 0.182 Uiso 1 1 calc R . .
Ag1 Ag 0.74308(3) 0.44525(3) 0.43797(3) 0.0600(2) Uani 1 1 d . . .
Ag2 Ag 0.75014(3) 0.51320(3) 0.53339(3) 0.0630(2) Uani 1 1 d . . .
Ag3 Ag 0.97020(3) 0.18510(3) 0.24983(3) 0.05963(19) Uani 1 1 d . . .
Ag4 Ag 0.96451(3) 0.28007(3) 0.17836(3) 0.0702(2) Uani 1 1 d . . .
N1 N 0.8911(3) 0.2299(2) 0.2501(3) 0.0503(16) Uani 1 1 d . . .
N2 N 0.8915(3) 0.2694(3) 0.2242(2) 0.0492(17) Uani 1 1 d . . .
N3 N 0.8164(3) 0.2705(3) 0.2677(2) 0.0521(19) Uani 1 1 d . . .
N4 N 0.6069(3) 0.2595(3) 0.2957(3) 0.059(2) Uani 1 1 d . . .
H4 H 0.5784 0.2731 0.3098 0.070 Uiso 1 1 calc R . .
N5 N 0.5388(4) 0.7319(3) 0.6740(3) 0.068(2) Uani 1 1 d . . .
N6 N 0.5447(4) 0.6975(3) 0.7039(3) 0.059(2) Uani 1 1 d . . .
N7 N 0.6231(3) 0.6997(3) 0.6635(3) 0.057(2) Uani 1 1 d . A .
N8 N 0.8179(4) 0.7546(5) 0.6247(3) 0.096(4) Uani 1 1 d . A .
H8 H 0.8483 0.7489 0.6078 0.115 Uiso 1 1 calc R . .
N9 N 0.8292(3) 0.4715(3) 0.5172(3) 0.058(2) Uani 1 1 d . A .
N10 N 0.8250(3) 0.4448(3) 0.4802(3) 0.062(2) Uani 1 1 d . A .
N11 N 0.9099(3) 0.4373(3) 0.5107(2) 0.0515(19) Uani 1 1 d . . .
N12 N 1.1193(4) 0.4279(3) 0.4803(3) 0.072(3) Uani 1 1 d . . .
H12 H 1.1511 0.4145 0.4895 0.087 Uiso 1 1 calc R . .
N13 N 0.6732(3) 0.5177(3) 0.4862(2) 0.0477(17) Uani 1 1 d . A .
N14 N 0.6695(3) 0.4908(3) 0.4481(2) 0.0484(18) Uani 1 1 d . A .
N15 N 0.5969(3) 0.5410(3) 0.4470(3) 0.0544(19) Uani 1 1 d . A .
N16 N 0.4056(3) 0.5974(3) 0.4797(3) 0.056(2) Uani 1 1 d . . .
H16 H 0.3779 0.6153 0.4699 0.067 Uiso 1 1 calc R . .
O2 O 0.6821(4) 0.3684(4) 0.4104(3) 0.107(3) Uani 1 1 d . . .
O1 O 0.7639(4) 0.3956(4) 0.3797(3) 0.104(3) Uani 1 1 d . A .
O3 O 0.6277(3) 0.2081(3) 0.2416(3) 0.079(2) Uani 1 1 d . . .
O4 O 0.7301(4) 0.5690(4) 0.5882(3) 0.093(3) Uani 1 1 d U A .
O5 O 0.7881(3) 0.6040(4) 0.5412(3) 0.102(3) Uani 1 1 d U . .
O6 O 0.7802(3) 0.8040(3) 0.6724(3) 0.081(2) Uani 1 1 d . A .
O7 O 1.0004(3) 0.3451(3) 0.6383(3) 0.076(2) Uani 1 1 d . . .
O8 O 1.0742(4) 0.3119(3) 0.5985(3) 0.092(3) Uani 1 1 d . . .
O9 O 1.0852(3) 0.4809(3) 0.4309(2) 0.072(2) Uani 1 1 d . . .
O10 O 0.5410(3) 0.6358(3) 0.3108(3) 0.078(2) Uani 1 1 d U . .
O11 O 0.4714(3) 0.6816(3) 0.3398(3) 0.095(3) Uani 1 1 d U . .
O12 O 0.4313(3) 0.5487(3) 0.5355(3) 0.087(3) Uani 1 1 d . . .
C68A C 0.6279(11) 0.6300(6) 0.5020(8) 0.065(6) Uiso 0.437(5) 1 d PD A 1
H68A H 0.6216 0.6508 0.5274 0.098 Uiso 0.437(5) 1 calc PR A 1
H68B H 0.5991 0.6357 0.4784 0.098 Uiso 0.437(5) 1 calc PR A 1
H68C H 0.6666 0.6347 0.4896 0.098 Uiso 0.437(5) 1 calc PR A 1
C69A C 0.6223(5) 0.5828(4) 0.5183(3) 0.067(3) Uiso 0.437(5) 1 d PD A 1
H69A H 0.6508 0.5783 0.5429 0.080 Uiso 0.437(5) 1 calc PR A 1
H69B H 0.5835 0.5794 0.5319 0.080 Uiso 0.437(5) 1 calc PR A 1
C68B C 0.5913(14) 0.5659(12) 0.5596(9) 0.134(11) Uiso 0.563(5) 1 d PD A 2
H68D H 0.5863 0.5907 0.5812 0.200 Uiso 0.563(5) 1 calc PR A 2
H68E H 0.6139 0.5418 0.5738 0.200 Uiso 0.563(5) 1 calc PR A 2
H68F H 0.5534 0.5542 0.5508 0.200 Uiso 0.563(5) 1 calc PR A 2
C69B C 0.6223(5) 0.5828(4) 0.5183(3) 0.067(3) Uiso 0.563(5) 1 d PD A 2
H69C H 0.5999 0.6076 0.5044 0.080 Uiso 0.563(5) 1 calc PR A 2
H69D H 0.6605 0.5949 0.5273 0.080 Uiso 0.563(5) 1 calc PR A 2

loop_
_atom_site_aniso_label
_atom_site_aniso_U_11
_atom_site_aniso_U_22
_atom_site_aniso_U_33
_atom_site_aniso_U_23
_atom_site_aniso_U_13
_atom_site_aniso_U_12
C1 0.046(5) 0.089(9) 0.085(7) -0.049(6) -0.002(5) 0.006(6)
C2 0.047(5) 0.086(8) 0.081(7) -0.039(6) 0.006(5) 0.024(5)
C3 0.034(4) 0.076(7) 0.088(7) -0.011(6) 0.001(4) 0.018(5)
C4 0.037(5) 0.068(7) 0.079(6) -0.010(5) 0.021(4) 0.017(5)
C5 0.049(5) 0.060(6) 0.057(5) -0.009(4) 0.001(4) 0.018(5)
C6 0.038(5) 0.072(7) 0.066(6) 0.006(5) -0.001(4) 0.005(5)
C7 0.043(5) 0.088(8) 0.055(5) -0.021(5) 0.003(4) 0.032(5)
C8 0.098(7) 0.113(8) 0.087(6) 0.028(6) 0.007(5) 0.001(6)
C9 0.058(6) 0.051(6) 0.073(6) 0.003(5) 0.027(5) 0.003(5)
C10 0.051(5) 0.059(6) 0.045(5) 0.005(4) 0.019(4) 0.008(5)
C11 0.047(5) 0.053(6) 0.057(5) -0.006(4) 0.011(4) -0.002(4)
C12 0.098(7) 0.113(8) 0.087(6) 0.028(6) 0.007(5) 0.001(6)
C13 0.040(5) 0.044(5) 0.069(5) -0.001(4) 0.006(4) 0.006(4)
C14 0.063(6) 0.059(6) 0.053(5) -0.009(4) -0.011(4) 0.025(5)
C15 0.071(7) 0.045(5) 0.108(8) -0.001(6) -0.003(6) 0.002(5)
C16 0.078(7) 0.063(7) 0.090(8) -0.029(6) -0.003(6) 0.007(6)
C17 0.082(8) 0.096(10) 0.079(8) 0.024(7) -0.004(6) -0.021(7)
C18 0.056(6) 0.074(8) 0.069(6) -0.016(5) 0.009(5) 0.011(5)
C19 0.046(5) 0.061(6) 0.081(7) 0.000(5) 0.004(5) 0.001(5)
C20 0.082(9) 0.118(12) 0.148(14) -0.033(10) 0.046(9) -0.029(9)
C21 0.051(6) 0.095(8) 0.083(7) -0.042(6) -0.017(5) 0.019(6)
C22 0.051(6) 0.106(9) 0.067(6) -0.028(6) 0.026(5) 0.017(6)
C23 0.050(5) 0.092(8) 0.047(5) -0.019(5) 0.014(4) 0.009(5)
C24 0.030(4) 0.112(9) 0.059(5) -0.021(6) 0.017(4) -0.018(5)
C25 0.054(6) 0.099(9) 0.055(6) -0.042(6) 0.013(4) -0.006(6)
C26 0.030(4) 0.127(11) 0.077(7) -0.030(7) 0.011(4) -0.011(6)
C27 0.033(5) 0.100(9) 0.079(6) -0.046(6) 0.008(4) -0.001(5)
C30 0.032(4) 0.058(6) 0.063(5) -0.004(4) 0.011(4) -0.007(4)
C31 0.040(4) 0.053(6) 0.067(5) -0.018(4) 0.037(4) -0.004(4)
C33 0.046(5) 0.062(7) 0.069(6) 0.005(5) -0.001(5) -0.008(5)
C41 0.051(6) 0.105(10) 0.099(9) 0.004(7) -0.032(6) -0.011(7)
C42 0.038(5) 0.060(6) 0.084(7) 0.013(5) -0.007(4) 0.008(4)
C43 0.045(5) 0.069(7) 0.079(6) 0.020(5) -0.021(5) 0.001(5)
C44 0.052(5) 0.060(6) 0.047(5) 0.014(4) -0.001(4) 0.017(4)
C45 0.032(4) 0.058(5) 0.047(4) 0.002(4) 0.001(3) 0.007(4)
C46 0.040(5) 0.073(7) 0.051(5) 0.019(4) 0.008(4) 0.010(4)
C47 0.029(4) 0.073(7) 0.112(8) 0.023(6) -0.026(5) 0.011(4)
C48 0.078(6) 0.187(13) 0.097(7) -0.058(8) -0.029(5) 0.028(7)
C49 0.079(7) 0.111(10) 0.043(5) -0.017(5) -0.012(5) -0.001(7)
C50 0.054(5) 0.078(6) 0.023(3) 0.013(4) -0.008(4) -0.007(5)
C51 0.040(5) 0.068(6) 0.051(5) -0.016(4) -0.001(4) 0.017(4)
C52 0.078(6) 0.187(13) 0.097(7) -0.058(8) -0.029(5) 0.028(7)
C53 0.063(6) 0.076(7) 0.029(4) -0.002(4) -0.002(4) -0.021(5)
C54 0.079(7) 0.089(8) 0.054(5) 0.015(6) -0.034(5) -0.014(7)
C55 0.043(5) 0.070(7) 0.076(7) -0.013(5) -0.003(4) 0.001(5)
C56 0.074(8) 0.085(9) 0.092(9) -0.033(7) -0.004(6) -0.004(7)
C57 0.102(10) 0.111(11) 0.049(6) -0.003(6) 0.008(6) -0.020(9)
C58 0.084(9) 0.125(13) 0.074(8) -0.030(8) 0.016(7) -0.010(9)
C59 0.078(8) 0.105(10) 0.071(7) 0.005(7) -0.001(6) -0.024(7)
C60 0.140(15) 0.110(13) 0.129(13) -0.002(10) 0.021(11) -0.020(12)
C61 0.030(4) 0.059(6) 0.106(7) 0.031(5) -0.016(4) -0.016(4)
C62 0.047(5) 0.062(6) 0.064(5) 0.010(5) -0.012(4) -0.003(5)
C63 0.049(5) 0.057(6) 0.051(5) 0.014(4) -0.010(4) -0.008(4)
C64 0.040(4) 0.058(6) 0.057(5) 0.007(4) -0.009(4) 0.009(4)
C65 0.052(5) 0.046(5) 0.042(4) 0.009(4) -0.004(4) 0.006(4)
C66 0.039(5) 0.069(6) 0.071(6) 0.008(5) -0.013(4) 0.000(4)
C67 0.036(5) 0.054(6) 0.102(8) 0.022(5) -0.023(5) 0.004(4)
C70 0.034(4) 0.065(6) 0.046(4) 0.009(4) -0.014(3) 0.019(4)
C71 0.046(4) 0.046(5) 0.028(4) -0.004(3) 0.002(3) 0.008(4)
C72 0.051(5) 0.081(8) 0.064(6) 0.000(5) 0.003(4) 0.014(5)
C73 0.042(5) 0.070(7) 0.106(9) -0.012(6) -0.006(5) 0.000(5)
C74 0.057(6) 0.079(7) 0.062(6) -0.019(5) 0.001(5) -0.009(5)
C75 0.077(7) 0.084(8) 0.070(6) -0.028(6) -0.006(6) 0.001(6)
C76 0.059(7) 0.170(16) 0.100(10) -0.051(11) 0.001(7) 0.041(9)
C77 0.076(9) 0.151(17) 0.121(13) -0.071(12) 0.031(9) -0.034(11)
C78 0.062(7) 0.116(12) 0.081(8) -0.026(7) 0.012(6) -0.017(8)
C79 0.073(7) 0.092(9) 0.078(8) -0.018(6) -0.017(6) -0.013(7)
C80 0.088(10) 0.165(16) 0.110(11) -0.044(11) -0.002(8) 0.019(10)
Ag1 0.0407(3) 0.0740(5) 0.0655(4) -0.0166(4) -0.0081(4) 0.0129(3)
Ag2 0.0437(3) 0.0863(6) 0.0588(4) -0.0133(4) -0.0076(3) 0.0206(4)
Ag3 0.0472(4) 0.0647(4) 0.0670(4) 0.0153(4) 0.0192(3) 0.0085(3)
Ag4 0.0566(4) 0.0767(6) 0.0773(5) 0.0254(4) 0.0245(4) 0.0102(4)
N1 0.037(3) 0.050(4) 0.064(4) 0.006(4) 0.014(3) 0.001(3)
N2 0.039(4) 0.048(4) 0.060(4) -0.004(4) 0.010(3) -0.006(3)
N3 0.050(4) 0.050(5) 0.057(4) -0.004(3) 0.016(3) 0.016(4)
N4 0.038(4) 0.071(6) 0.067(5) -0.015(4) -0.003(3) 0.018(4)
N5 0.068(5) 0.063(5) 0.073(5) 0.019(5) 0.006(4) 0.011(4)
N6 0.058(5) 0.070(5) 0.050(4) -0.006(4) 0.000(3) -0.018(4)
N7 0.037(4) 0.066(5) 0.066(5) -0.007(4) 0.012(3) 0.001(4)
N8 0.052(5) 0.171(12) 0.065(6) -0.018(7) 0.022(4) -0.007(6)
N9 0.041(4) 0.072(6) 0.062(5) 0.008(4) 0.003(3) 0.017(4)
N10 0.043(4) 0.086(6) 0.057(5) -0.010(4) -0.021(3) 0.010(4)
N11 0.036(4) 0.070(5) 0.048(4) -0.013(4) -0.008(3) 0.007(4)
N12 0.049(5) 0.057(5) 0.110(7) 0.011(5) -0.020(5) 0.008(4)
N13 0.049(4) 0.046(4) 0.048(4) -0.004(3) 0.000(3) -0.004(4)
N14 0.041(4) 0.067(5) 0.037(4) 0.004(3) -0.001(3) 0.002(4)
N15 0.040(4) 0.058(5) 0.065(5) -0.004(4) -0.001(3) 0.007(3)
N16 0.036(4) 0.070(5) 0.061(4) 0.019(4) 0.003(3) 0.016(4)
O2 0.076(5) 0.136(9) 0.108(6) -0.048(6) 0.000(5) 0.018(6)
O1 0.062(5) 0.136(9) 0.115(7) -0.067(6) -0.003(4) 0.010(5)
O3 0.053(4) 0.088(5) 0.097(6) -0.041(5) -0.005(4) 0.010(4)
O4 0.092(6) 0.101(7) 0.085(6) -0.037(5) -0.016(4) 0.021(5)
O5 0.052(4) 0.166(9) 0.089(5) -0.069(6) 0.009(4) 0.022(5)
O6 0.047(4) 0.090(6) 0.107(6) -0.019(5) 0.014(4) -0.007(4)
O7 0.060(4) 0.082(5) 0.086(5) 0.023(4) -0.007(4) 0.005(4)
O8 0.082(6) 0.089(6) 0.107(6) 0.040(5) -0.018(5) 0.020(5)
O9 0.050(4) 0.106(6) 0.060(4) 0.028(4) -0.007(3) 0.002(4)
O10 0.049(4) 0.101(6) 0.085(5) 0.051(4) -0.012(3) -0.004(4)
O11 0.069(5) 0.097(6) 0.119(7) 0.056(5) -0.028(4) 0.013(4)
O12 0.058(4) 0.136(8) 0.067(4) 0.036(5) 0.003(4) 0.023(5)

loop_
_atom_type_symbol
_atom_type_description
_atom_type_scat_dispersion_real
_atom_type_scat_dispersion_imag
_atom_type_scat_source
C C 0.0033 0.0016 'International Tables Vol C Tables 4.2.6.8 and 6.1.1.4'
H H 0.0000 0.0000 'International Tables Vol C Tables 4.2.6.8 and 6.1.1.4'
Ag Ag -0.8971 1.1015 'International Tables Vol C Tables 4.2.6.8 and 6.1.1.4'
N N 0.0061 0.0033 'International Tables Vol C Tables 4.2.6.8 and 6.1.1.4'
O O 0.0106 0.0060 'International Tables Vol C Tables 4.2.6.8 and 6.1.1.4'

loop_
_geom_angle_atom_site_label_1
_geom_angle_atom_site_label_2
_geom_angle_atom_site_label_3
_geom_angle
_geom_angle_site_symmetry_1
_geom_angle_site_symmetry_3
O1 C1 O2 122.2(10) . .
O1 C1 C2 122.3(10) . .
O2 C1 C2 115.5(11) . .
C3 C2 C7 118.2(9) . .
C3 C2 C1 119.5(10) . .
C7 C2 C1 122.3(8) . .
C4 C3 C2 118.9(9) . .
C4 C3 H3 120.5 . .
C2 C3 H3 120.5 . .
C5 C4 C3 123.7(8) . .
C5 C4 N3 119.1(9) . .
C3 C4 N3 117.2(9) . .
C4 C5 C6 118.7(9) . .
C4 C5 H5 120.6 . .
C6 C5 H5 120.6 . .
C5 C6 C7 119.8(9) . .
C5 C6 N4 126.1(9) . .
C7 C6 N4 114.1(8) . .
C6 C7 C2 120.6(8) . .
C6 C7 H7 119.7 . .
C2 C7 H7 119.7 . .
C9 C8 H8A 109.5 . .
C9 C8 H8B 109.5 . .
H8A C8 H8B 109.5 . .
C9 C8 H8C 109.5 . .
H8A C8 H8C 109.5 . .
H8B C8 H8C 109.5 . .
C10 C9 C8 107.9(9) . .
C10 C9 H9A 110.1 . .
C8 C9 H9A 110.1 . .
C10 C9 H9B 110.1 . .
C8 C9 H9B 110.1 . .
H9A C9 H9B 108.4 . .
N1 C10 N3 110.0(8) . .
N1 C10 C9 124.6(8) . .
N3 C10 C9 125.3(8) . .
N2 C11 N3 106.3(8) . .
N2 C11 C12 126.3(9) . .
N3 C11 C12 126.8(9) . .
C11 C12 H12A 109.5 . .
C11 C12 H12B 109.5 . .
H12A C12 H12B 109.5 . .
C11 C12 H12C 109.5 . .
H12A C12 H12C 109.5 . .
H12B C12 H12C 109.5 . .
O3 C13 N4 120.4(8) . .
O3 C13 C14 120.9(9) . .
N4 C13 C14 118.7(8) . .
C15 C14 C19 119.1(11) . .
C15 C14 C13 118.2(9) . .
C19 C14 C13 122.6(9) . .
C14 C15 C16 120.6(12) . .
C14 C15 H15 119.7 . .
C16 C15 H15 119.7 . .
C17 C16 C15 116.2(11) . .
C17 C16 C20 126.4(12) . .
C15 C16 C20 116.7(11) . .
C16 C17 C18 125.7(12) . .
C16 C17 H17 117.2 . .
C18 C17 H17 117.2 . .
C19 C18 C17 114.8(10) . .
C19 C18 H18 122.6 . .
C17 C18 H18 122.6 . .
C14 C19 C18 123.1(10) . .
C14 C19 H19 118.4 . .
C18 C19 H19 118.4 . .
C16 C20 H20A 109.5 . .
C16 C20 H20B 109.5 . .
H20A C20 H20B 109.5 . .
C16 C20 H20C 109.5 . .
H20A C20 H20C 109.5 . .
H20B C20 H20C 109.5 . .
O4 C21 O5 128.7(12) . .
O4 C21 C22 116.2(11) . .
O5 C21 C22 115.0(13) . .
C27 C22 C23 119.0(10) . .
C27 C22 C21 123.8(9) . .
C23 C22 C21 117.1(11) . .
C24 C23 C22 116.1(10) . .
C24 C23 H23 121.9 . .
C22 C23 H23 121.9 . .
C25 C24 C23 123.2(8) . .
C25 C24 N7 121.2(10) . .
C23 C24 N7 115.6(9) . .
C24 C25 C26 120.7(10) . .
C24 C25 H25 119.6 . .
C26 C25 H25 119.6 . .
C27 C26 N8 121.8(9) . .
C27 C26 C25 115.1(10) . .
N8 C26 C25 123.0(11) . .
C22 C27 C26 125.8(9) . .
C22 C27 H27 117.1 . .
C26 C27 H27 117.1 . .
C31 C29A C28A 115.1(17) . .
C31 C29A H29A 108.5 . .
C28A C29A H29A 108.5 . .
C31 C29A H29B 108.5 . .
C28A C29A H29B 108.5 . .
H29A C29A H29B 107.5 . .
C29B C28B H28D 109.5 . .
C29B C28B H28E 109.5 . .
H28D C28B H28E 109.5 . .
C29B C28B H28F 109.5 . .
H28D C28B H28F 109.5 . .
H28E C28B H28F 109.5 . .
C30 C29B C28B 120.6(14) . .
C30 C29B H29C 107.2 . .
C28B C29B H29C 107.2 . .
C30 C29B H29D 107.2 . .
C28B C29B H29D 107.2 . .
H29C C29B H29D 106.8 . .
N7 C30 N6 108.6(9) . .
N7 C30 C29B 124.2(8) . .
N6 C30 C29B 126.9(9) . .
N5 C31 N7 108.6(8) . .
N5 C31 C29A 124.1(9) . .
N7 C31 C29A 127.1(8) . .
O6 C33 N8 121.7(9) . .
O6 C33 C34B 128.6(11) . .
N8 C33 C34B 109.7(11) . .
O6 C33 C34A 109.4(11) . .
N8 C33 C34A 128.9(11) . .
C34B C33 C34A 19.2(9) . .
C35A C34A C39A 120.8(10) . .
C35A C34A C33 114.9(13) . .
C39A C34A C33 123.7(13) . .
C34A C35A C36A 120.5(10) . .
C34A C35A H35A 119.7 . .
C36A C35A H35A 119.7 . .
C37A C36A C35A 118.2(9) . .
C37A C36A C40A 121.4(11) . .
C35A C36A C40A 120.3(11) . .
C36A C37A C38A 121.4(10) . .
C36A C37A H37A 119.3 . .
C38A C37A H37A 119.3 . .
C37A C38A C39A 120.2(10) . .
C37A C38A H38A 119.9 . .
C39A C38A H38A 119.9 . .
C38A C39A C34A 118.9(10) . .
C38A C39A H39A 120.5 . .
C34A C39A H39A 120.5 . .
C36A C40A H40A 109.5 . .
C36A C40A H40B 109.5 . .
H40A C40A H40B 109.5 . .
C36A C40A H40C 109.5 . .
H40A C40A H40C 109.5 . .
H40B C40A H40C 109.5 . .
C35B C34B C39B 119.4(9) . .
C35B C34B C33 128.5(12) . .
C39B C34B C33 112.1(11) . .
C34B C35B C36B 120.1(9) . .
C34B C35B H35B 119.9 . .
C36B C35B H35B 119.9 . .
C37B C36B C35B 119.1(9) . .
C37B C36B C40B 120.3(11) . .
C35B C36B C40B 119.3(11) . .
C38B C37B C36B 119.8(9) . .
C38B C37B H37B 120.1 . .
C36B C37B H37B 120.1 . .
C37B C38B C39B 120.2(10) . .
C37B C38B H38B 119.9 . .
C39B C38B H38B 119.9 . .
C38B C39B C34B 120.2(9) . .
C38B C39B H39B 119.9 . .
C34B C39B H39B 119.9 . .
C36B C40B H40D 109.5 . .
C36B C40B H40E 109.5 . .
H40D C40B H40E 109.5 . .
C36B C40B H40F 109.5 . .
H40D C40B H40F 109.5 . .
H40E C40B H40F 109.5 . .
O8 C41 O7 123.0(12) . .
O8 C41 C42 116.6(12) . .
O7 C41 C42 120.3(12) . .
C47 C42 C43 118.5(9) . .
C47 C42 C41 121.9(9) . .
C43 C42 C41 119.6(10) . .
C44 C43 C42 118.6(9) . .
C44 C43 H43 120.7 . .
C42 C43 H43 120.7 . .
C45 C44 C43 121.9(8) . .
C45 C44 N11 121.1(7) . .
C43 C44 N11 116.9(8) . .
C44 C45 C46 118.2(8) . .
C44 C45 H45 120.9 . .
C46 C45 H45 120.9 . .
C47 C46 C45 120.3(8) . .
C47 C46 N12 116.0(8) . .
C45 C46 N12 123.7(8) . .
C46 C47 C42 122.4(8) . .
C46 C47 H47 118.8 . .
C42 C47 H47 118.8 . .
C49 C48 H48A 109.5 . .
C49 C48 H48B 109.5 . .
H48A C48 H48B 109.5 . .
C49 C48 H48C 109.5 . .
H48A C48 H48C 109.5 . .
H48B C48 H48C 109.5 . .
C48 C49 C50 119.5(10) . .
C48 C49 H49A 107.4 . .
C50 C49 H49A 107.4 . .
C48 C49 H49B 107.4 . .
C50 C49 H49B 107.4 . .
H49A C49 H49B 107.0 . .
N9 C50 N11 110.6(8) . .
N9 C50 C49 125.6(9) . .
N11 C50 C49 123.8(8) . .
N10 C51 N11 108.4(7) . .
N10 C51 C52 128.2(9) . .
N11 C51 C52 122.2(8) . .
C51 C52 H52A 109.5 . .
C51 C52 H52B 109.5 . .
H52A C52 H52B 109.5 . .
C51 C52 H52C 109.5 . .
H52A C52 H52C 109.5 . .
H52B C52 H52C 109.5 . .
O9 C53 N12 124.4(9) . .
O9 C53 C54 121.4(8) . .
N12 C53 C54 113.8(9) . .
C59 C54 C55 120.9(12) . .
C59 C54 C53 116.0(11) . .
C55 C54 C53 123.0(10) . .
C56 C55 C54 121.2(12) . .
C56 C55 H55 119.4 . .
C54 C55 H55 119.4 . .
C57 C56 C55 119.2(13) . .
C57 C56 C60 123.0(14) . .
C55 C56 C60 117.2(14) . .
C56 C57 C58 123.7(14) . .
C56 C57 H57 118.1 . .
C58 C57 H57 118.1 . .
C57 C58 C59 119.7(15) . .
C57 C58 H58 120.2 . .
C59 C58 H58 120.2 . .
C54 C59 C58 114.9(14) . .
C54 C59 H59 122.5 . .
C58 C59 H59 122.5 . .
C56 C60 H60A 109.5 . .
C56 C60 H60B 109.5 . .
H60A C60 H60B 109.5 . .
C56 C60 H60C 109.5 . .
H60A C60 H60C 109.5 . .
H60B C60 H60C 109.5 . .
O10 C61 O11 126.1(10) . .
O10 C61 C62 117.9(9) . .
O11 C61 C62 115.7(10) . .
C67 C62 C63 122.9(9) . .
C67 C62 C61 120.8(9) . .
C63 C62 C61 116.3(9) . .
C64 C63 C62 115.7(9) . .
C64 C63 H63 122.1 . .
C62 C63 H63 122.1 . .
C65 C64 C63 123.3(8) . .
C65 C64 N15 116.3(8) . .
C63 C64 N15 120.3(8) . .
C64 C65 C66 117.5(8) . .
C64 C65 H65 121.2 . .
C66 C65 H65 121.2 . .
C67 C66 N16 122.2(8) . .
C67 C66 C65 116.6(9) . .
N16 C66 C65 120.5(8) . .
C62 C67 C66 123.4(9) . .
C62 C67 H67 118.3 . .
C66 C67 H67 118.3 . .
N13 C70 N15 110.9(8) . .
N13 C70 C69A 124.2(8) . .
N15 C70 C69A 124.6(8) . .
N14 C71 C72 129.9(8) . .
N14 C71 N15 106.8(7) . .
C72 C71 N15 123.3(7) . .
C71 C72 H72A 109.5 . .
C71 C72 H72B 109.5 . .
H72A C72 H72B 109.5 . .
C71 C72 H72C 109.5 . .
H72A C72 H72C 109.5 . .
H72B C72 H72C 109.5 . .
O12 C73 N16 120.3(9) . .
O12 C73 C74 122.6(11) . .
N16 C73 C74 117.1(10) . .
C75 C74 C79 117.7(11) . .
C75 C74 C73 127.1(11) . .
C79 C74 C73 115.2(11) . .
C74 C75 C76 122.7(14) . .
C74 C75 H75 118.6 . .
C76 C75 H75 118.6 . .
C77 C76 C80 121.4(16) . .
C77 C76 C75 114.4(15) . .
C80 C76 C75 123.1(18) . .
C78 C77 C76 126.7(14) . .
C78 C77 H77 116.6 . .
C76 C77 H77 116.6 . .
C77 C78 C79 114.8(15) . .
C77 C78 H78 122.6 . .
C79 C78 H78 122.6 . .
C78 C79 C74 123.1(14) . .
C78 C79 H79 118.5 . .
C74 C79 H79 118.5 . .
C76 C80 H80A 109.5 . .
C76 C80 H80B 109.5 . .
H80A C80 H80B 109.5 . .
C76 C80 H80C 109.5 . .
H80A C80 H80C 109.5 . .
H80B C80 H80C 109.5 . .
N14 Ag1 N10 125.3(3) . .
N14 Ag1 O1 130.8(3) . .
N10 Ag1 O1 103.3(3) . .
N9 Ag2 N13 122.7(3) . .
N9 Ag2 O4 133.4(3) . .
N13 Ag2 O4 103.0(3) . .
N6 Ag3 N1 122.2(3) 5_544 .
N6 Ag3 O10 131.3(3) 5_544 7_644
N1 Ag3 O10 105.9(3) . 7_644
N2 Ag4 N5 122.5(3) . 5_544
N2 Ag4 O7 133.0(3) . 3_754
N5 Ag4 O7 102.9(3) 5_544 3_754
C10 N1 N2 106.7(7) . .
C10 N1 Ag3 133.5(6) . .
N2 N1 Ag3 119.0(5) . .
C11 N2 N1 108.5(7) . .
C11 N2 Ag4 133.8(6) . .
N1 N2 Ag4 117.6(5) . .
C10 N3 C11 108.2(7) . .
C10 N3 C4 126.5(8) . .
C11 N3 C4 125.2(8) . .
C13 N4 C6 127.0(8) . .
C13 N4 H4 116.5 . .
C6 N4 H4 116.5 . .
C31 N5 N6 107.0(8) . .
C31 N5 Ag4 130.6(7) . 5_455
N6 N5 Ag4 121.4(6) . 5_455
C30 N6 N5 108.3(8) . .
C30 N6 Ag3 135.2(7) . 5_455
N5 N6 Ag3 116.2(6) . 5_455
C30 N7 C31 107.1(7) . .
C30 N7 C24 131.9(9) . .
C31 N7 C24 121.0(8) . .
C33 N8 C26 129.6(9) . .
C33 N8 H8 115.2 . .
C26 N8 H8 115.2 . .
C50 N9 N10 108.6(8) . .
C50 N9 Ag2 135.8(7) . .
N10 N9 Ag2 115.6(5) . .
C51 N10 N9 107.5(7) . .
C51 N10 Ag1 132.2(6) . .
N9 N10 Ag1 119.9(6) . .
C50 N11 C51 104.5(7) . .
C50 N11 C44 126.5(7) . .
C51 N11 C44 128.9(7) . .
C53 N12 C46 127.5(8) . .
C53 N12 H12 116.2 . .
C46 N12 H12 116.2 . .
C70 N13 N14 108.4(7) . .
C70 N13 Ag2 130.2(6) . .
N14 N13 Ag2 120.9(5) . .
C71 N14 N13 110.5(7) . .
C71 N14 Ag1 134.0(6) . .
N13 N14 Ag1 114.8(5) . .
C70 N15 C64 129.2(8) . .
C70 N15 C71 103.3(6) . .
C64 N15 C71 127.4(7) . .
C73 N16 C66 130.3(8) . .
C73 N16 H16 114.8 . .
C66 N16 H16 114.8 . .
C1 O1 Ag1 105.4(7) . .
C21 O4 Ag2 103.2(8) . .
C41 O7 Ag4 98.3(8) . 3_755
C61 O10 Ag3 107.8(6) . 7_654
C69A C68A H68A 109.5 . .
C69A C68A H68B 109.5 . .
H68A C68A H68B 109.5 . .
C69A C68A H68C 109.5 . .
H68A C68A H68C 109.5 . .
H68B C68A H68C 109.5 . .
C70 C69A C68A 117.8(12) . .
C70 C69A H69A 107.9 . .
C68A C69A H69A 107.9 . .
C70 C69A H69B 107.9 . .
C68A C69A H69B 107.9 . .
H69A C69A H69B 107.2 . .
H68D C68B H68E 109.5 . .
H68D C68B H68F 109.5 . .
H68E C68B H68F 109.5 . .

loop_
_geom_bond_atom_site_label_1
_geom_bond_atom_site_label_2
_geom_bond_distance
_geom_bond_site_symmetry_2
C1 O1 1.250(15) .
C1 O2 1.322(14) .
C1 C2 1.455(14) .
C2 C3 1.400(13) .
C2 C7 1.408(15) .
C3 C4 1.370(15) .
C3 H3 0.9500 .
C4 C5 1.350(14) .
C4 N3 1.462(11) .
C5 C6 1.390(13) .
C5 H5 0.9500 .
C6 C7 1.390(14) .
C6 N4 1.432(12) .
C7 H7 0.9500 .
C8 C9 1.550(18) .
C8 H8A 0.9800 .
C8 H8B 0.9800 .
C8 H8C 0.9800 .
C9 C10 1.507(13) .
C9 H9A 0.9900 .
C9 H9B 0.9900 .
C10 N1 1.301(11) .
C10 N3 1.353(12) .
C11 N2 1.345(11) .
C11 N3 1.361(11) .
C11 C12 1.436(17) .
C12 H12A 0.9800 .
C12 H12B 0.9800 .
C12 H12C 0.9800 .
C13 O3 1.264(11) .
C13 N4 1.341(12) .
C13 C14 1.485(14) .
C14 C15 1.370(16) .
C14 C19 1.374(14) .
C15 C16 1.445(17) .
C15 H15 0.9500 .
C16 C17 1.333(17) .
C16 C20 1.524(18) .
C17 C18 1.414(17) .
C17 H17 0.9500 .
C18 C19 1.388(15) .
C18 H18 0.9500 .
C19 H19 0.9500 .
C20 H20A 0.9800 .
C20 H20B 0.9800 .
C20 H20C 0.9800 .
C21 O4 1.184(16) .
C21 O5 1.248(15) .
C21 C22 1.556(16) .
C22 C27 1.331(16) .
C22 C23 1.457(12) .
C23 C24 1.415(15) .
C23 H23 0.9500 .
C24 C25 1.341(15) .
C24 N7 1.425(11) .
C25 C26 1.447(13) .
C25 H25 0.9500 .
C26 C27 1.395(16) .
C26 N8 1.429(16) .
C27 H27 0.9500 .
C28A C29A 1.509(18) .
C28A H28A 0.9800 .
C28A H28B 0.9800 .
C28A H28C 0.9800 .
C29A C31 1.472(16) .
C29A H29A 0.9900 .
C29A H29B 0.9900 .
C28B C29B 1.510(17) .
C28B H28D 0.9800 .
C28B H28E 0.9800 .
C28B H28F 0.9800 .
C29B C30 1.463(15) .
C29B H29C 0.9900 .
C29B H29D 0.9900 .
C30 N7 1.333(12) .
C30 N6 1.343(12) .
C31 N5 1.339(12) .
C31 N7 1.367(13) .
C33 O6 1.240(12) .
C33 N8 1.292(15) .
C33 C34B 1.465(17) .
C33 C34A 1.58(2) .
C34A C35A 1.357(16) .
C34A C39A 1.372(16) .
C35A C36A 1.388(15) .
C35A H35A 0.9500 .
C36A C37A 1.363(15) .
C36A C40A 1.525(17) .
C37A C38A 1.366(16) .
C37A H37A 0.9500 .
C38A C39A 1.371(16) .
C38A H38A 0.9500 .
C39A H39A 0.9500 .
C40A H40A 0.9800 .
C40A H40B 0.9800 .
C40A H40C 0.9800 .
C34B C35B 1.390(14) .
C34B C39B 1.399(14) .
C35B C36B 1.410(14) .
C35B H35B 0.9500 .
C36B C37B 1.398(14) .
C36B C40B 1.519(16) .
C37B C38B 1.384(14) .
C37B H37B 0.9500 .
C38B C39B 1.398(14) .
C38B H38B 0.9500 .
C39B H39B 0.9500 .
C40B H40D 0.9800 .
C40B H40E 0.9800 .
C40B H40F 0.9800 .
C41 O8 1.306(16) .
C41 O7 1.308(15) .
C41 C42 1.436(17) .
C42 C47 1.400(14) .
C42 C43 1.407(13) .
C43 C44 1.405(13) .
C43 H43 0.9500 .
C44 C45 1.385(12) .
C44 N11 1.418(11) .
C45 C46 1.413(12) .
C45 H45 0.9500 .
C46 C47 1.348(14) .
C46 N12 1.432(13) .
C47 H47 0.9500 .
C48 C49 1.472(14) .
C48 H48A 0.9800 .
C48 H48B 0.9800 .
C48 H48C 0.9800 .
C49 C50 1.539(13) .
C49 H49A 0.9900 .
C49 H49B 0.9900 .
C50 N9 1.278(11) .
C50 N11 1.323(12) .
C51 N10 1.286(11) .
C51 N11 1.396(11) .
C51 C52 1.496(16) .
C52 H52A 0.9800 .
C52 H52B 0.9800 .
C52 H52C 0.9800 .
C53 O9 1.257(12) .
C53 N12 1.325(13) .
C53 C54 1.532(16) .
C54 C59 1.364(17) .
C54 C55 1.400(16) .
C55 C56 1.384(16) .
C55 H55 0.9500 .
C56 C57 1.291(19) .
C56 C60 1.486(15) .
C57 C58 1.35(2) .
C57 H57 0.9500 .
C58 C59 1.496(18) .
C58 H58 0.9500 .
C59 H59 0.9500 .
C60 H60A 0.9800 .
C60 H60B 0.9800 .
C60 H60C 0.9800 .
C61 O10 1.259(14) .
C61 O11 1.294(14) .
C61 C62 1.558(14) .
C62 C67 1.276(14) .
C62 C63 1.412(13) .
C63 C64 1.379(13) .
C63 H63 0.9500 .
C64 C65 1.374(12) .
C64 N15 1.393(11) .
C65 C66 1.447(13) .
C65 H65 0.9500 .
C66 C67 1.385(14) .
C66 N16 1.426(12) .
C67 H67 0.9500 .
C70 N13 1.316(11) .
C70 N15 1.381(11) .
C70 C69A 1.456(14) .
C71 N14 1.303(10) .
C71 C72 1.422(13) .
C71 N15 1.493(11) .
C72 H72A 0.9800 .
C72 H72B 0.9800 .
C72 H72C 0.9800 .
C73 O12 1.285(13) .
C73 N16 1.334(14) .
C73 C74 1.454(15) .
C74 C75 1.326(16) .
C74 C79 1.408(17) .
C75 C76 1.427(17) .
C75 H75 0.9500 .
C76 C77 1.37(3) .
C76 C80 1.38(2) .
C77 C78 1.35(2) .
C77 H77 0.9500 .
C78 C79 1.374(17) .
C78 H78 0.9500 .
C79 H79 0.9500 .
C80 H80A 0.9800 .
C80 H80B 0.9800 .
C80 H80C 0.9800 .
Ag1 N14 2.197(7) .
Ag1 N10 2.271(7) .
Ag1 O1 2.315(8) .
Ag2 N9 2.261(7) .
Ag2 N13 2.268(7) .
Ag2 O4 2.362(8) .
Ag3 N6 2.228(8) 5_544
Ag3 N1 2.264(7) .
Ag3 O10 2.332(7) 7_644
Ag4 N2 2.191(7) .
Ag4 N5 2.240(9) 5_544
Ag4 O7 2.403(7) 3_754
N1 N2 1.397(11) .
N4 H4 0.8800 .
N5 N6 1.354(12) .
N5 Ag4 2.240(9) 5_455
N6 Ag3 2.228(8) 5_455
N8 H8 0.8800 .
N9 N10 1.354(11) .
N12 H12 0.8800 .
N13 N14 1.381(10) .
N16 H16 0.8800 .
O7 Ag4 2.403(7) 3_755
O10 Ag3 2.332(7) 7_654
C68A C69A 1.485(16) .
C68A H68A 0.9800 .
C68A H68B 0.9800 .
C68A H68C 0.9800 .
C69A H69A 0.9900 .
C69A H69B 0.9900 .
C68B H68D 0.9800 .
C68B H68E 0.9800 .
C68B H68F 0.9800 .
